data_2210491
loop_
_publ_author_name
'Ralph Nicholas Salvatore'
'Jorden Paul Kass'
'Ricky Joseph Paul Gibson'
'Cesar H. Zambrano'
'Robert D. Pike '
'Eric Efrain Dueno'

_publ_section_title
;
 2,2',3,3'-Tetramethyl-6,6'-biquinoxaline
;
_journal_coeditor_code BG2005
_journal_issue 10
_journal_name_full 'Acta Crystallographica Section E'
_journal_page_first o4547
_journal_page_last o4548
_journal_paper_doi 10.1107/S1600536806037093
_journal_volume 62
_journal_year 2006
_chemical_formula_iupac 'C20 H18 N4'
_chemical_formula_moiety 'C20 H18 N4'
_chemical_formula_sum 'C20 H18 N4'
_chemical_formula_weight 314.38
_chemical_melting_point 216
_chemical_name_common 2,2',3,3'-tetramethyl-6,6'-biquinoxaline
_chemical_name_systematic
;
2,2',3,3'-tetramethyl-6,6'-biquinoxaline
;
_space_group_IT_number 15
_symmetry_cell_setting monoclinic
_symmetry_space_group_name_Hall '-C 2yc'
_symmetry_space_group_name_H-M 'C 1 2/c 1'
_atom_sites_solution_hydrogens geom
_atom_sites_solution_primary direct
_atom_sites_solution_secondary difmap
_audit_creation_method SHELXL-97
_cell_angle_alpha 90.00
_cell_angle_beta 93.966(3)
_cell_angle_gamma 90.00
_cell_formula_units_Z 4
_cell_length_a 12.0225(6)
_cell_length_b 6.7301(3)
_cell_length_c 19.1118(10)
_cell_measurement_temperature 100(2)
_cell_volume 1542.68(13)
_computing_cell_refinement 'SAINT-Plus (Bruker, 2004)'
_computing_data_collection 'APEX2 (Bruker, 2004)'
_computing_data_reduction SAINT-Plus
_computing_molecular_graphics 'ORTEP-3 (Farrugia, 1997)'
_computing_publication_material SHELXL97
_computing_structure_refinement 'XSHELL (Bruker, 2004)'
_computing_structure_solution 'SHELXS97 (Sheldrick, 1997)'
_diffrn_ambient_temperature 100(2)
_diffrn_measured_fraction_theta_full 0.98
_diffrn_measured_fraction_theta_max 0.98
_diffrn_measurement_device_type 'Bruker SMART APEX-II CCD'
_diffrn_measurement_method '\w and \f'
_diffrn_radiation_monochromator graphite
_diffrn_radiation_source 'fine-focus sealed tube'
_diffrn_radiation_type CuK\a
_diffrn_radiation_wavelength 1.54178
_diffrn_reflns_av_R_equivalents 0.0495
_diffrn_reflns_av_sigmaI/netI 0.0724
_diffrn_reflns_limit_h_max 13
_diffrn_reflns_limit_h_min -14
_diffrn_reflns_limit_k_max 7
_diffrn_reflns_limit_k_min -8
_diffrn_reflns_limit_l_max 22
_diffrn_reflns_limit_l_min -21
_diffrn_reflns_number 8311
_diffrn_reflns_theta_full 68.99
_diffrn_reflns_theta_max 68.99
_diffrn_reflns_theta_min 4.64
_diffrn_standards_number 0
_exptl_absorpt_coefficient_mu 0.649
_exptl_absorpt_correction_T_max 0.98
_exptl_absorpt_correction_T_min 0.91
_exptl_absorpt_correction_type multi-scan
_exptl_absorpt_process_details '(SADABS; Sheldrick, 2004)'
_exptl_crystal_colour colourless
_exptl_crystal_density_diffrn 1.354
_exptl_crystal_density_method 'not measured'
_exptl_crystal_description plate
_exptl_crystal_F_000 664
_exptl_crystal_size_max 0.15
_exptl_crystal_size_mid 0.15
_exptl_crystal_size_min 0.04
_refine_diff_density_max 0.190
_refine_diff_density_min -0.196
_refine_ls_extinction_coef 0.0010(2)
_refine_ls_extinction_expression Fc^*^=kFc[1+0.001xFc^2^\l^3^/sin(2\q)]^-1/4^
_refine_ls_extinction_method SHELXL97
_refine_ls_goodness_of_fit_ref 1.040
_refine_ls_hydrogen_treatment constr
_refine_ls_matrix_type full
_refine_ls_number_parameters 146
_refine_ls_number_reflns 1410
_refine_ls_number_restraints 0
_refine_ls_restrained_S_all 1.040
_refine_ls_R_factor_all 0.0496
_refine_ls_R_factor_gt 0.0388
_refine_ls_shift/su_max 0.000
_refine_ls_shift/su_mean 0.000
_refine_ls_structure_factor_coef Fsqd
_refine_ls_weighting_details 'calc w=1/[\s^2^(Fo^2^)+0.9428P] where P=(Fo^2^+2Fc^2^)/3'
_refine_ls_weighting_scheme calc
_refine_ls_wR_factor_gt 0.1011
_refine_ls_wR_factor_ref 0.1110
_reflns_number_gt 1148
_reflns_number_total 1410
_reflns_threshold_expression I>2\s(I)
_cod_data_source_file bg2005.cif
_cod_data_source_block I
_cod_original_sg_symbol_Hall ' -C 2yc'
_cod_original_sg_symbol_H-M 'C 2/c'
_cod_database_code 2210491
_cod_database_fobs_code 2210491

loop_
_symmetry_equiv_pos_as_xyz
'x, y, z'
'-x, y, -z+1/2'
'x+1/2, y+1/2, z'
'-x+1/2, y+1/2, -z+1/2'
'-x, -y, -z'
'x, -y, z-1/2'
'-x+1/2, -y+1/2, -z'
'x+1/2, -y+1/2, z-1/2'

loop_
_atom_site_type_symbol
_atom_site_label
_atom_site_fract_x
_atom_site_fract_y
_atom_site_fract_z
_atom_site_U_iso_or_equiv
_atom_site_adp_type
_atom_site_calc_flag
_atom_site_occupancy
N N1 0.65671(9) 0.48492(17) 0.37653(6) 0.0182(3) Uani d 1
N N2 0.80829(9) 0.16275(17) 0.38491(6) 0.0189(3) Uani d 1
C C1 0.95139(10) 0.5046(2) 0.27210(6) 0.0172(4) Uani d 1
C C2 0.88078(12) 0.6729(2) 0.27409(7) 0.0185(4) Uani d 1
C C3 0.78553(11) 0.6684(2) 0.30981(7) 0.0184(4) Uani d 1
C C4 0.75697(11) 0.4952(2) 0.34589(7) 0.0168(4) Uani d 1
C C5 0.63406(11) 0.3183(2) 0.40860(7) 0.0182(4) Uani d 1
C C6 0.71252(11) 0.1560(2) 0.41439(7) 0.0181(4) Uani d 1
C C7 0.83078(11) 0.3318(2) 0.34830(7) 0.0174(4) Uani d 1
C C8 0.92771(11) 0.3389(2) 0.31092(7) 0.0182(4) Uani d 1
C C9 0.52347(12) 0.2985(2) 0.43982(8) 0.0218(4) Uani d 1
C C10 0.68672(13) -0.0288(2) 0.45370(8) 0.0234(4) Uani d 1
H H2 0.8979(12) 0.793(2) 0.2479(8) 0.027(4) Uiso d 1
H H3 0.7346(12) 0.782(2) 0.3094(8) 0.025(4) Uiso d 1
H H8 0.9755(13) 0.225(2) 0.3134(8) 0.027(4) Uiso d 1
H H9A 0.4851(13) 0.170(2) 0.4235(8) 0.028(4) Uiso d 1
H H9B 0.4714(12) 0.412(2) 0.4249(7) 0.020(4) Uiso d 1
H H9C 0.5338(12) 0.292(2) 0.4928(9) 0.029(4) Uiso d 1
H H10A 0.7546(15) -0.113(2) 0.4583(9) 0.037(5) Uiso d 1
H H10B 0.6623(12) 0.004(2) 0.5013(8) 0.026(4) Uiso d 1
H H10C 0.6256(13) -0.113(2) 0.4268(8) 0.027(4) Uiso d 1

loop_
_atom_site_aniso_label
_atom_site_aniso_U_11
_atom_site_aniso_U_22
_atom_site_aniso_U_33
_atom_site_aniso_U_12
_atom_site_aniso_U_13
_atom_site_aniso_U_23
N1 0.0188(6) 0.0205(7) 0.0151(6) 0.0010(5) -0.0009(5) -0.0015(5)
N2 0.0203(7) 0.0193(7) 0.0168(6) 0.0012(5) -0.0003(5) 0.0003(5)
C1 0.0172(8) 0.0202(7) 0.0135(7) -0.0004(6) -0.0042(6) -0.0023(5)
C2 0.0207(7) 0.0197(8) 0.0144(7) -0.0001(6) -0.0028(6) 0.0018(6)
C3 0.0192(8) 0.0185(8) 0.0170(8) 0.0033(6) -0.0026(6) -0.0001(5)
C4 0.0161(7) 0.0210(8) 0.0129(7) -0.0002(6) -0.0023(5) -0.0023(5)
C5 0.0202(7) 0.0211(8) 0.0130(7) -0.0004(6) -0.0016(5) -0.0024(5)
C6 0.0203(7) 0.0205(8) 0.0132(7) -0.0007(6) -0.0016(5) -0.0025(5)
C7 0.0190(7) 0.0182(7) 0.0144(7) -0.0002(6) -0.0027(6) -0.0004(5)
C8 0.0185(7) 0.0188(8) 0.0168(8) 0.0020(6) -0.0022(6) -0.0007(5)
C9 0.0199(8) 0.0261(8) 0.0194(8) 0.0004(7) 0.0023(6) 0.0007(6)
C10 0.0262(9) 0.0229(8) 0.0212(8) 0.0002(7) 0.0031(6) 0.0024(6)

loop_
_atom_type_symbol
_atom_type_description
_atom_type_scat_dispersion_real
_atom_type_scat_dispersion_imag
_atom_type_scat_source
C C 0.0181 0.0091 'International Tables Vol C Tables 4.2.6.8 and 6.1.1.4'
H H 0.0000 0.0000 'International Tables Vol C Tables 4.2.6.8 and 6.1.1.4'
N N 0.0311 0.0180 'International Tables Vol C Tables 4.2.6.8 and 6.1.1.4'

loop_
_geom_angle_atom_site_label_1
_geom_angle_atom_site_label_2
_geom_angle_atom_site_label_3
_geom_angle_site_symmetry_3
_geom_angle
C5 N1 C4 . 117.16(12)
C6 N2 C7 . 117.11(12)
C8 C1 C2 . 119.03(13)
C8 C1 C1 2_755 120.28(9)
C2 C1 C1 2_755 120.68(9)
C3 C2 C1 . 121.14(13)
C3 C2 H2 . 118.9(9)
C1 C2 H2 . 119.9(9)
C2 C3 C4 . 120.09(13)
C2 C3 H3 . 121.5(9)
C4 C3 H3 . 118.4(9)
N1 C4 C3 . 119.99(12)
N1 C4 C7 . 120.87(13)
C3 C4 C7 . 119.12(12)
N1 C5 C6 . 121.73(12)
N1 C5 C9 . 118.61(12)
C6 C5 C9 . 119.67(12)
N2 C6 C5 . 121.83(13)
N2 C6 C10 . 117.46(12)
C5 C6 C10 . 120.71(12)
N2 C7 C8 . 119.06(12)
N2 C7 C4 . 121.12(12)
C8 C7 C4 . 119.79(13)
C1 C8 C7 . 120.56(13)
C1 C8 H8 . 121.9(9)
C7 C8 H8 . 117.5(9)
C5 C9 H9A . 110.4(9)
C5 C9 H9B . 111.6(8)
H9A C9 H9B . 107.2(11)
C5 C9 H9C . 110.5(9)
H9A C9 H9C . 107.0(12)
H9B C9 H9C . 110.0(12)
C6 C10 H10A . 108.7(10)
C6 C10 H10B . 110.9(9)
H10A C10 H10B . 109.7(13)
C6 C10 H10C . 111.7(9)
H10A C10 H10C . 106.6(13)
H10B C10 H10C . 109.2(12)

loop_
_geom_bond_atom_site_label_1
_geom_bond_atom_site_label_2
_geom_bond_site_symmetry_2
_geom_bond_distance
N1 C5 . 1.3152(17)
N1 C4 . 1.3777(17)
N2 C6 . 1.3171(17)
N2 C7 . 1.3721(17)
C1 C8 . 1.3801(19)
C1 C2 . 1.4175(19)
C1 C1 2_755 1.489(3)
C2 C3 . 1.3735(19)
C2 H2 . 0.982(16)
C3 C4 . 1.4087(19)
C3 H3 . 0.979(16)
C4 C7 . 1.4122(19)
C5 C6 . 1.4427(19)
C5 C9 . 1.5003(18)
C6 C10 . 1.4964(19)
C7 C8 . 1.4092(18)
C8 H8 . 0.958(16)
C9 H9A . 1.020(16)
C9 H9B . 1.016(15)
C9 H9C . 1.012(17)
C10 H10A . 0.991(18)
C10 H10B . 1.000(16)
C10 H10C . 1.035(16)

loop_
_geom_torsion_atom_site_label_1
_geom_torsion_atom_site_label_2
_geom_torsion_atom_site_label_3
_geom_torsion_atom_site_label_4
_geom_torsion_site_symmetry_1
_geom_torsion
C8 C1 C2 C3 . -4.64(19)
C1 C1 C2 C3 2_755 174.30(14)
C1 C2 C3 C4 . 0.6(2)
C5 N1 C4 C3 . 179.05(11)
C5 N1 C4 C7 . 0.92(18)
C2 C3 C4 N1 . -174.35(12)
C2 C3 C4 C7 . 3.81(19)
C4 N1 C5 C6 . 2.70(19)
C4 N1 C5 C9 . -177.35(11)
C7 N2 C6 C5 . 0.13(19)
C7 N2 C6 C10 . 179.29(11)
N1 C5 C6 N2 . -3.4(2)
C9 C5 C6 N2 . 176.65(12)
N1 C5 C6 C10 . 177.46(12)
C9 C5 C6 C10 . -2.49(19)
C6 N2 C7 C8 . -174.64(11)
C6 N2 C7 C4 . 3.49(19)
N1 C4 C7 N2 . -4.19(19)
C3 C4 C7 N2 . 177.67(12)
N1 C4 C7 C8 . 173.92(12)
C3 C4 C7 C8 . -4.22(19)
C2 C1 C8 C7 . 4.18(19)
C1 C1 C8 C7 2_755 -174.77(13)
N2 C7 C8 C1 . 178.35(12)
C4 C7 C8 C1 . 0.20(19)
